data_7061906
loop_
_publ_author_name
'Ghosh, Priyanka'
'Panda, Subhra Jyoti'
'Purohit, Chandra Shekhar'

_publ_section_title
;
 A new short synthesis route for favipiravir and its analogue: Their
 tautomerization behaviour
;
_journal_issue 39
_journal_name_full 'New Journal of Chemistry'
_journal_page_first 18824
_journal_page_last 18831
_journal_paper_doi 10.1039/D2NJ02996K
_journal_volume 46
_journal_year 2022
_chemical_formula_moiety 'C7 H7 F N2 O3'
_chemical_formula_sum 'C7 H7 F N2 O3'
_chemical_formula_weight 186.15
_chemical_name_systematic Ethyl-6-fluoro-3-hydroxypyrazine-2-carboxylate
_space_group_crystal_system monoclinic
_space_group_IT_number 15
_space_group_name_Hall '-C 2yc'
_space_group_name_H-M_alt 'C 1 2/c 1'
_atom_sites_solution_hydrogens geom
_atom_sites_solution_primary dual
_audit_creation_date 2020-12-07
_audit_creation_method
;
Olex2 1.3
(compiled Sep 10 2019 10:52:38 for OlexSys, GUI svn.r5938)
;
_audit_update_record
;
2020-12-07 deposited with the CCDC.	2022-09-21 downloaded from the CCDC.
;
_cell_angle_alpha 90
_cell_angle_beta 90.480(2)
_cell_angle_gamma 90
_cell_formula_units_Z 8
_cell_length_a 20.2620(5)
_cell_length_b 4.72480(10)
_cell_length_c 16.6253(4)
_cell_measurement_reflns_used 2953
_cell_measurement_temperature 100.00(10)
_cell_measurement_theta_max 76.6600
_cell_measurement_theta_min 6.8580
_cell_volume 1591.55(6)
_computing_cell_refinement 'CrysAlisPro 1.171.40.63a (Rigaku OD, 2019)'
_computing_data_collection 'CrysAlisPro 1.171.40.63a (Rigaku OD, 2019)'
_computing_data_reduction 'CrysAlisPro 1.171.40.63a (Rigaku OD, 2019)'
_computing_molecular_graphics 'Olex2 1.3 (Dolomanov et al., 2009)'
_computing_publication_material 'Olex2 1.3 (Dolomanov et al., 2009)'
_computing_structure_refinement 'ShelXL 2018/3 (Sheldrick, 2015)'
_computing_structure_solution 'SHELXT 2014/5 (Sheldrick, 2014)'
_diffrn_ambient_environment N~2~
_diffrn_ambient_temperature 100.00(10)
_diffrn_detector 'Hybrid Pixel Array Detector'
_diffrn_detector_area_resol_mean 5.8140
_diffrn_detector_type 'Pilatus 200K'
_diffrn_measured_fraction_theta_full 0.997
_diffrn_measured_fraction_theta_max 0.958
_diffrn_measurement_details
;
List of Runs (angles in degrees, time in seconds):

  # Type    Start    End  Width  t~exp~   \w     \q     \k     \f   Frames
#--------------------------------------------------------------------------
  1  \w    -73.00 -25.00   0.50    0.50    --  -38.50  96.00 106.00   96
  2  \w    -22.00  19.00   0.50    0.50    --  -38.50  96.00 106.00   82
  3  \w      7.00  42.00   0.50    0.50    --   48.56 -96.00  -3.00   70
  4  \w    139.00 169.00   0.50    0.75    --  106.21  96.00 106.00   60
  5  \w   -101.00 -50.00   0.50    0.50    --  -38.50 -57.00  30.00  102
  6  \w    -11.00  20.00   0.50    0.50    --   48.56 -57.00-120.00   62
  7  \w     87.00 112.00   0.50    0.50    --   48.56  57.00-180.00   50
  8  \w     28.00  59.00   0.50    0.50    --   48.56 -57.00-120.00   62
  9  \w    104.00 169.00   0.50    0.75    --  106.21  77.00 -60.00  130
 10  \w     94.00 168.00   0.50    0.75    --  106.21  61.00   0.00  148
 11  \w    103.00 157.00   0.50    0.75    --  106.21  15.00-180.00  108
 12  \w     37.00 104.00   0.50    0.75    --  106.21-111.00 150.00  134
 13  \w     40.00  93.00   0.50    0.75    --  106.21 -94.00 -90.00  106
 14  \w     57.00 109.00   0.50    0.75    --  106.21-111.00-120.00  104
 15  \w     38.00  63.00   0.50    0.75    --  106.21 -94.00-120.00   50
 16  \w     42.00  81.00   0.50    0.75    --  106.21 -45.00 120.00   78
 17  \w    109.00 134.00   0.50    0.75    --  106.21  77.00-150.00   50
 18  \w     71.00 100.00   0.50    0.75    --  106.21 -94.00 -60.00   58
 19  \w     79.00 104.00   0.50    0.75    --  106.21 -96.00  -3.00   50
;
_diffrn_measurement_device 'four-circle diffractometer'
_diffrn_measurement_device_type 'SuperNova, Dual, Cu at home/near, Pilatus 200K'
_diffrn_measurement_method '\w scans'
_diffrn_orient_matrix_type 'CrysAlisPro convention (1999,Acta A55,543-557)'
_diffrn_orient_matrix_UB_11 0.0441189000
_diffrn_orient_matrix_UB_12 -0.1280093000
_diffrn_orient_matrix_UB_13 0.0665637000
_diffrn_orient_matrix_UB_21 0.0556861000
_diffrn_orient_matrix_UB_22 0.2070286000
_diffrn_orient_matrix_UB_23 -0.0223087000
_diffrn_orient_matrix_UB_31 -0.0270401000
_diffrn_orient_matrix_UB_32 0.2170699000
_diffrn_orient_matrix_UB_33 0.0604848000
_diffrn_radiation_monochromator mirror
_diffrn_radiation_probe x-ray
_diffrn_radiation_type 'Cu K\a'
_diffrn_radiation_wavelength 1.54184
_diffrn_reflns_av_R_equivalents 0.0227
_diffrn_reflns_av_unetI/netI 0.0298
_diffrn_reflns_Laue_measured_fraction_full 0.997
_diffrn_reflns_Laue_measured_fraction_max 0.958
_diffrn_reflns_limit_h_max 25
_diffrn_reflns_limit_h_min -25
_diffrn_reflns_limit_k_max 5
_diffrn_reflns_limit_k_min -5
_diffrn_reflns_limit_l_max 20
_diffrn_reflns_limit_l_min -20
_diffrn_reflns_number 3860
_diffrn_reflns_point_group_measured_fraction_full 0.997
_diffrn_reflns_point_group_measured_fraction_max 0.958
_diffrn_reflns_theta_full 67.684
_diffrn_reflns_theta_max 77.482
_diffrn_reflns_theta_min 5.321
_diffrn_source 'micro-focus sealed X-ray tube'
_diffrn_source_type 'SuperNova (Cu) X-ray Source'
_exptl_absorpt_coefficient_mu 1.201
_exptl_absorpt_correction_T_max 1.00000
_exptl_absorpt_correction_T_min 0.51138
_exptl_absorpt_correction_type multi-scan
_exptl_absorpt_process_details
;
CrysAlisPro 1.171.40.63a (Rigaku Oxford Diffraction, 2019)
Empirical absorption correction using spherical harmonics,
 implemented in SCALE3 ABSPACK scaling algorithm.
;
_exptl_crystal_colour 'clear light colourless'
_exptl_crystal_colour_lustre clear
_exptl_crystal_colour_modifier light
_exptl_crystal_colour_primary colourless
_exptl_crystal_density_diffrn 1.554
_exptl_crystal_description block
_exptl_crystal_F_000 768
_exptl_crystal_preparation 'AS PER MENTIONED IN PAPER'
_exptl_crystal_recrystallization_method 'SLOW EVAPORATION'
_exptl_crystal_size_max 0.5
_exptl_crystal_size_mid 0.3
_exptl_crystal_size_min 0.1
_refine_diff_density_max 0.248
_refine_diff_density_min -0.276
_refine_diff_density_rms 0.055
_refine_ls_extinction_method none
_refine_ls_goodness_of_fit_ref 1.073
_refine_ls_hydrogen_treatment constr
_refine_ls_matrix_type full
_refine_ls_number_parameters 120
_refine_ls_number_reflns 1614
_refine_ls_number_restraints 0
_refine_ls_restrained_S_all 1.073
_refine_ls_R_factor_all 0.0401
_refine_ls_R_factor_gt 0.0374
_refine_ls_shift/su_max 0.000
_refine_ls_shift/su_mean 0.000
_refine_ls_structure_factor_coef Fsqd
_refine_ls_weighting_details 'w=1/[\s^2^(Fo^2^)+(0.0543P)^2^+1.0509P] where P=(Fo^2^+2Fc^2^)/3'
_refine_ls_weighting_scheme calc
_refine_ls_wR_factor_gt 0.0997
_refine_ls_wR_factor_ref 0.1022
_reflns_Friedel_coverage 0.000
_reflns_number_gt 1477
_reflns_number_total 1614
_reflns_threshold_expression 'I > 2\s(I)'
_cod_data_source_file d2nj02996k2.cif
_cod_data_source_block 2
_cod_depositor_comments 'Adding full bibliography for 7061906--7061913.cif.'
_cod_database_code 7061906
_shelx_shelxl_version_number 2018/3
_chemical_oxdiff_formula 'C48 H32 F16 N24 O16 '
_shelx_space_group_comment
;
The symmetry employed for this shelxl refinement is uniquely defined
by the following loop, which should always be used as a source of
symmetry information in preference to the above space-group names.
They are only intended as comments.
;
_shelx_estimated_absorpt_t_max 0.889
_shelx_estimated_absorpt_t_min 0.585
_reflns_odcompleteness_completeness 99.88
_reflns_odcompleteness_iscentric 1
_reflns_odcompleteness_theta 68.13
_olex2_refinement_description
;
1. Fixed Uiso
 At 1.2 times of:
  All C(H) groups, All C(H,H) groups
 At 1.5 times of:
  All C(H,H,H) groups, All O(H) groups
2.a Secondary CH2 refined with riding coordinates:
 C6(H6A,H6B)
2.b Aromatic/amide H refined with riding coordinates:
 C3(H3)
2.c Idealised Me refined as rotating group:
 C7(H7A,H7B,H7C)
2.d Idealised tetrahedral OH refined as rotating group:
 O1(H1)
;
_olex2_exptl_crystal_mounting_method 'MOUNTED ON LOOP'
_olex2_submission_special_instructions 'No special instructions were received'
_oxdiff_exptl_absorpt_empirical_details
;
Empirical correction (ABSPACK) includes:
- Absorption correction using spherical harmonics
- Frame scaling
;
_oxdiff_exptl_absorpt_empirical_full_max 1.701
_oxdiff_exptl_absorpt_empirical_full_min 0.444

loop_
_space_group_symop_operation_xyz
'x, y, z'
'-x, y, -z+1/2'
'x+1/2, y+1/2, z'
'-x+1/2, y+1/2, -z+1/2'
'-x, -y, -z'
'x, -y, z-1/2'
'-x+1/2, -y+1/2, -z'
'x+1/2, -y+1/2, z-1/2'

loop_
_atom_site_label
_atom_site_type_symbol
_atom_site_fract_x
_atom_site_fract_y
_atom_site_fract_z
_atom_site_U_iso_or_equiv
_atom_site_adp_type
_atom_site_occupancy
_atom_site_site_symmetry_order
_atom_site_calc_flag
_atom_site_refinement_flags_posn
_atom_site_refinement_flags_adp
_atom_site_refinement_flags_occupancy
_atom_site_disorder_assembly
_atom_site_disorder_group
F1 F 0.43960(4) -0.19984(18) 0.30480(5) 0.0256(2) Uani 1 1 d . . . . .
O1 O 0.22955(4) 0.3813(2) 0.40176(6) 0.0202(2) Uani 1 1 d . . . . .
H1 H 0.239702 0.507351 0.433442 0.030 Uiso 1 1 calc R U . . .
O2 O 0.31414(4) 0.67164(19) 0.49397(5) 0.0196(2) Uani 1 1 d . . . . .
O3 O 0.41959(4) 0.5239(2) 0.50048(5) 0.0191(2) Uani 1 1 d . . . . .
N1 N 0.39933(5) 0.1416(2) 0.38580(6) 0.0171(3) Uani 1 1 d . . . . .
N2 N 0.27322(5) 0.0431(2) 0.32342(6) 0.0184(3) Uani 1 1 d . . . . .
C1 C 0.34729(6) 0.2915(3) 0.41153(7) 0.0157(3) Uani 1 1 d . . . . .
C2 C 0.28356(6) 0.2417(3) 0.37985(7) 0.0161(3) Uani 1 1 d . . . . .
C3 C 0.32507(6) -0.1024(3) 0.29823(8) 0.0192(3) Uani 1 1 d . . . . .
H3 H 0.319937 -0.240512 0.258824 0.023 Uiso 1 1 calc R U . . .
C4 C 0.38732(6) -0.0475(3) 0.33107(7) 0.0181(3) Uani 1 1 d . . . . .
C5 C 0.35836(6) 0.5143(3) 0.47334(7) 0.0155(3) Uani 1 1 d . . . . .
C6 C 0.43460(6) 0.7402(3) 0.56148(7) 0.0203(3) Uani 1 1 d . . . . .
H6A H 0.408904 0.909280 0.550566 0.024 Uiso 1 1 calc R U . . .
H6B H 0.480991 0.789989 0.559129 0.024 Uiso 1 1 calc R U . . .
C7 C 0.41867(8) 0.6303(4) 0.64400(8) 0.0316(4) Uani 1 1 d . . . . .
H7A H 0.371890 0.602702 0.648233 0.047 Uiso 1 1 calc R U . . .
H7B H 0.433046 0.764684 0.683750 0.047 Uiso 1 1 calc R U . . .
H7C H 0.440914 0.453360 0.652663 0.047 Uiso 1 1 calc R U . . .

loop_
_atom_site_aniso_label
_atom_site_aniso_U_11
_atom_site_aniso_U_22
_atom_site_aniso_U_33
_atom_site_aniso_U_23
_atom_site_aniso_U_13
_atom_site_aniso_U_12
F1 0.0220(4) 0.0301(5) 0.0247(4) -0.0114(3) -0.0004(3) 0.0042(3)
O1 0.0150(4) 0.0200(5) 0.0255(5) -0.0041(3) -0.0040(3) 0.0009(4)
O2 0.0156(4) 0.0201(5) 0.0230(5) -0.0034(4) -0.0021(3) 0.0022(3)
O3 0.0145(4) 0.0226(5) 0.0201(5) -0.0068(3) -0.0043(3) 0.0016(3)
N1 0.0168(5) 0.0189(5) 0.0155(5) 0.0006(4) -0.0012(4) 0.0002(4)
N2 0.0193(5) 0.0178(5) 0.0181(5) 0.0012(4) -0.0050(4) -0.0011(4)
C1 0.0164(6) 0.0160(6) 0.0146(6) 0.0019(4) -0.0019(4) -0.0003(5)
C2 0.0164(6) 0.0154(6) 0.0164(6) 0.0030(5) -0.0026(4) -0.0003(5)
C3 0.0233(6) 0.0182(6) 0.0159(6) -0.0008(4) -0.0037(5) -0.0010(5)
C4 0.0186(6) 0.0190(6) 0.0168(6) 0.0001(5) -0.0002(5) 0.0022(5)
C5 0.0143(5) 0.0164(6) 0.0157(6) 0.0021(4) -0.0009(4) -0.0009(4)
C6 0.0179(6) 0.0224(7) 0.0207(6) -0.0074(5) -0.0040(5) -0.0003(5)
C7 0.0362(8) 0.0381(8) 0.0204(7) -0.0040(6) -0.0056(6) 0.0003(7)

loop_
_atom_type_symbol
_atom_type_description
_atom_type_scat_dispersion_real
_atom_type_scat_dispersion_imag
_atom_type_scat_source
C C 0.0181 0.0091 'International Tables Vol C Tables 4.2.6.8 and 6.1.1.4'
H H 0.0000 0.0000 'International Tables Vol C Tables 4.2.6.8 and 6.1.1.4'
F F 0.0727 0.0534 'International Tables Vol C Tables 4.2.6.8 and 6.1.1.4'
N N 0.0311 0.0180 'International Tables Vol C Tables 4.2.6.8 and 6.1.1.4'
O O 0.0492 0.0322 'International Tables Vol C Tables 4.2.6.8 and 6.1.1.4'

loop_
_geom_angle_atom_site_label_1
_geom_angle_atom_site_label_2
_geom_angle_atom_site_label_3
_geom_angle
_geom_angle_site_symmetry_1
_geom_angle_site_symmetry_3
_geom_angle_publ_flag
C2 O1 H1 109.5 . . ?
C5 O3 C6 116.69(9) . . ?
C4 N1 C1 116.33(11) . . ?
C3 N2 C2 117.62(11) . . ?
N1 C1 C2 120.79(11) . . ?
N1 C1 C5 118.64(11) . . ?
C2 C1 C5 120.57(11) . . ?
O1 C2 N2 114.45(11) . . ?
O1 C2 C1 124.56(11) . . ?
N2 C2 C1 120.99(12) . . ?
N2 C3 H3 120.1 . . ?
N2 C3 C4 119.75(12) . . ?
C4 C3 H3 120.1 . . ?
F1 C4 C3 118.79(11) . . ?
N1 C4 F1 116.68(11) . . ?
N1 C4 C3 124.53(12) . . ?
O2 C5 O3 125.21(11) . . ?
O2 C5 C1 121.38(11) . . ?
O3 C5 C1 113.40(10) . . ?
O3 C6 H6A 109.6 . . ?
O3 C6 H6B 109.6 . . ?
O3 C6 C7 110.15(11) . . ?
H6A C6 H6B 108.1 . . ?
C7 C6 H6A 109.6 . . ?
C7 C6 H6B 109.6 . . ?
C6 C7 H7A 109.5 . . ?
C6 C7 H7B 109.5 . . ?
C6 C7 H7C 109.5 . . ?
H7A C7 H7B 109.5 . . ?
H7A C7 H7C 109.5 . . ?
H7B C7 H7C 109.5 . . ?

loop_
_geom_bond_atom_site_label_1
_geom_bond_atom_site_label_2
_geom_bond_distance
_geom_bond_site_symmetry_2
_geom_bond_publ_flag
F1 C4 1.3561(15) . ?
O1 H1 0.8200 . ?
O1 C2 1.3313(15) . ?
O2 C5 1.2158(16) . ?
O3 C5 1.3174(15) . ?
O3 C6 1.4699(14) . ?
N1 C1 1.3431(17) . ?
N1 C4 1.2968(17) . ?
N2 C2 1.3420(16) . ?
N2 C3 1.3263(17) . ?
C1 C2 1.4103(17) . ?
C1 C5 1.4867(17) . ?
C3 H3 0.9300 . ?
C3 C4 1.3944(18) . ?
C6 H6A 0.9700 . ?
C6 H6B 0.9700 . ?
C6 C7 1.504(2) . ?
C7 H7A 0.9600 . ?
C7 H7B 0.9600 . ?
C7 H7C 0.9600 . ?

loop_
_geom_torsion_atom_site_label_1
_geom_torsion_atom_site_label_2
_geom_torsion_atom_site_label_3
_geom_torsion_atom_site_label_4
_geom_torsion
_geom_torsion_site_symmetry_1
_geom_torsion_site_symmetry_2
_geom_torsion_site_symmetry_3
_geom_torsion_site_symmetry_4
_geom_torsion_publ_flag
N1 C1 C2 O1 -179.70(11) . . . . ?
N1 C1 C2 N2 0.17(19) . . . . ?
N1 C1 C5 O2 173.90(11) . . . . ?
N1 C1 C5 O3 -4.74(16) . . . . ?
N2 C3 C4 F1 179.61(11) . . . . ?
N2 C3 C4 N1 -0.4(2) . . . . ?
C1 N1 C4 F1 -179.96(10) . . . . ?
C1 N1 C4 C3 0.05(19) . . . . ?
C2 N2 C3 C4 0.61(18) . . . . ?
C2 C1 C5 O2 -5.22(19) . . . . ?
C2 C1 C5 O3 176.13(11) . . . . ?
C3 N2 C2 O1 179.38(11) . . . . ?
C3 N2 C2 C1 -0.51(18) . . . . ?
C4 N1 C1 C2 0.06(18) . . . . ?
C4 N1 C1 C5 -179.07(10) . . . . ?
C5 O3 C6 C7 85.71(13) . . . . ?
C5 C1 C2 O1 -0.59(19) . . . . ?
C5 C1 C2 N2 179.28(11) . . . . ?
C6 O3 C5 O2 1.03(18) . . . . ?
C6 O3 C5 C1 179.61(10) . . . . ?
